data_4507328
loop_
_publ_author_name
Nonappa,
'Lahtinen, Manu'
'Kolehmainen, Erkki'
'Haarala, Jorma'
'Shevchenko, Anna'

_publ_section_title
;
 Evidence of Weak Halogen Bonding: New Insights on Itraconazole and its
 Succinic Acid Cocrystal
;
_journal_issue 1
_journal_name_full 'Crystal Growth &amp; Design'
_journal_page_first 346
_journal_paper_doi 10.1021/cg3015282
_journal_volume 13
_journal_year 2013
_chemical_formula_moiety '0.5(C70 H76 Cl4 N16 O8)'
_chemical_formula_sum 'C35 H38 Cl2 N8 O4'
_chemical_formula_weight 705.63
_chemical_name_systematic
;
 ? 
;
_space_group_crystal_system triclinic
_space_group_IT_number 2
_space_group_name_Hall '-P 1'
_space_group_name_H-M_alt 'P -1'
_symmetry_space_group_name_Hall '-P 1'
_symmetry_space_group_name_H-M 'P -1'
_atom_sites_solution_hydrogens geom
_atom_sites_solution_primary direct
_atom_sites_solution_secondary difmap
_cell_angle_alpha 73.297(6)
_cell_angle_beta 89.003(5)
_cell_angle_gamma 79.571(5)
_cell_formula_units_Z 4
_cell_length_a 8.6126(5)
_cell_length_b 20.1032(13)
_cell_length_c 21.1211(15)
_cell_measurement_reflns_used 5360
_cell_measurement_temperature 273.00(10)
_cell_measurement_theta_max 77.1182
_cell_measurement_theta_min 3.6282
_cell_volume 3442.4(4)
_computing_cell_refinement
;
CrysAlisPro, Agilent Technologies,
Version 1.171.35.21 (release 20-01-2012 CrysAlis171 .NET)
(compiled Jan 23 2012,18:06:46)
;
_computing_data_collection
;
CrysAlisPro, Agilent Technologies,
Version 1.171.35.21 (release 20-01-2012 CrysAlis171 .NET)
(compiled Jan 23 2012,18:06:46)
;
_computing_data_reduction
;
CrysAlisPro, Agilent Technologies,
Version 1.171.35.21 (release 20-01-2012 CrysAlis171 .NET)
(compiled Jan 23 2012,18:06:46)
;
_computing_molecular_graphics
;
O. V. Dolomanov, L. J. Bourhis, R. J. Gildea, J. A. K. Howard and H. Puschmann,
OLEX2: a complete structure solution, refinement and analysis program.
J. Appl. Cryst. (2009). 42, 339-341.
;
_computing_publication_material
;
O. V. Dolomanov, L. J. Bourhis, R. J. Gildea, J. A. K. Howard and H. Puschmann,
OLEX2: a complete structure solution, refinement and analysis program.
J. Appl. Cryst. (2009). 42, 339-341.
;
_computing_structure_refinement
;
SHELXL, G.M. Sheldrick, Acta Cryst.
(2008). A64, 112-122
;
_computing_structure_solution
;
SHELXS, G.M. Sheldrick, Acta Cryst.
(2008). A64, 112-122
;
_diffrn_ambient_temperature 273.00(10)
_diffrn_detector_area_resol_mean 5.1977
_diffrn_measured_fraction_theta_full 0.982
_diffrn_measured_fraction_theta_max 0.982
_diffrn_measurement_details
;
  1 omega -116.00   -5.00   1.5000   20.0000
omega____ theta____ kappa____ phi______ frames
    -      -38.5000  -19.0000  -30.0000 74

  2 omega  -49.00   32.00   1.5000   20.0000
omega____ theta____ kappa____ phi______ frames
    -      -38.5000   37.0000  150.0000 54

  3 omega    1.00   82.00   1.5000   20.0000
omega____ theta____ kappa____ phi______ frames
    -       43.8187  -99.0000 -120.0000 54

  4 omega   14.00   62.00   1.5000   20.0000
omega____ theta____ kappa____ phi______ frames
    -       43.8187   77.0000    0.0000 32

  5 omega   38.00   77.00   1.5000  125.0000
omega____ theta____ kappa____ phi______ frames
    -      111.0000  -30.0000   90.0000 26

  6 omega   38.00  116.00   1.5000  125.0000
omega____ theta____ kappa____ phi______ frames
    -      111.0000 -111.0000  150.0000 52

  7 omega   43.00  140.50   1.5000  125.0000
omega____ theta____ kappa____ phi______ frames
    -      111.0000  -77.0000  -30.0000 65

  8 omega   56.00   98.00   1.5000  125.0000
omega____ theta____ kappa____ phi______ frames
    -      111.0000  -45.0000 -120.0000 28

  9 omega   90.00  165.00   1.5000  125.0000
omega____ theta____ kappa____ phi______ frames
    -      111.0000   30.0000 -150.0000 50

 10 omega   38.00   74.00   1.5000  125.0000
omega____ theta____ kappa____ phi______ frames
    -      111.0000  -30.0000    0.0000 24

 11 omega   48.00   99.00   1.5000  125.0000
omega____ theta____ kappa____ phi______ frames
    -      111.0000  -45.0000  150.0000 34

 12 omega   39.00  115.50   1.5000  125.0000
omega____ theta____ kappa____ phi______ frames
    -      111.0000 -111.0000  -60.0000 51

 13 omega   38.00   56.00   1.5000  125.0000
omega____ theta____ kappa____ phi______ frames
    -      111.0000  -30.0000  -60.0000 12

 14 omega   38.00   90.50   1.5000  125.0000
omega____ theta____ kappa____ phi______ frames
    -      111.0000  -30.0000   30.0000 35

 15 omega   49.00  109.00   1.5000  125.0000
omega____ theta____ kappa____ phi______ frames
    -      111.0000  -94.0000 -180.0000 40

 16 omega   38.00  150.50   1.5000  125.0000
omega____ theta____ kappa____ phi______ frames
    -      111.0000  -15.0000 -180.0000 75
;
_diffrn_measurement_device_type 'SuperNova, Dual, Cu at zero, Atlas'
_diffrn_measurement_method '\w scans'
_diffrn_orient_matrix_UB_11 0.0056825000
_diffrn_orient_matrix_UB_12 -0.0680656000
_diffrn_orient_matrix_UB_13 0.0575307000
_diffrn_orient_matrix_UB_21 0.0829743000
_diffrn_orient_matrix_UB_22 -0.0438991000
_diffrn_orient_matrix_UB_23 -0.0440035000
_diffrn_orient_matrix_UB_31 0.1618856000
_diffrn_orient_matrix_UB_32 0.0080701000
_diffrn_orient_matrix_UB_33 0.0236839000
_diffrn_radiation_monochromator mirror
_diffrn_radiation_type 'Cu K\a'
_diffrn_radiation_wavelength 1.5418
_diffrn_reflns_av_R_equivalents 0.0422
_diffrn_reflns_av_unetI/netI 0.0564
_diffrn_reflns_limit_h_max 10
_diffrn_reflns_limit_h_min -7
_diffrn_reflns_limit_k_max 24
_diffrn_reflns_limit_k_min -24
_diffrn_reflns_limit_l_max 25
_diffrn_reflns_limit_l_min -23
_diffrn_reflns_number 22223
_diffrn_reflns_theta_full 69.50
_diffrn_reflns_theta_max 69.50
_diffrn_reflns_theta_min 3.63
_diffrn_source 'SuperNova (Cu) X-ray Source'
_diffrn_standards_decay_% 0
_diffrn_standards_interval_count 0
_diffrn_standards_interval_time 0
_diffrn_standards_number 0
_exptl_absorpt_coefficient_mu 2.121
_exptl_absorpt_correction_T_max 0.971
_exptl_absorpt_correction_T_min 0.722
_exptl_absorpt_correction_type analytical
_exptl_absorpt_process_details
;
CrysAlisPro, Agilent Technologies,
Version 1.171.35.21 (release 20-01-2012 CrysAlis171 .NET)
(compiled Jan 23 2012,18:06:46)
Analytical numeric absorption correction using a multifaceted crystal
            model based on expressions derived by R.C. Clark & J.S. Reid.
(Clark, R. C. & Reid, J. S. (1995). Acta Cryst. A51, 887-897)
;
_exptl_crystal_colour colourless
_exptl_crystal_colour_primary colourless
_exptl_crystal_density_diffrn 1.362
_exptl_crystal_density_method 'not measured'
_exptl_crystal_description plate
_exptl_crystal_F_000 1480
_exptl_crystal_size_max 0.192
_exptl_crystal_size_mid 0.1722
_exptl_crystal_size_min 0.0135
_refine_diff_density_max 0.775
_refine_diff_density_min -0.465
_refine_diff_density_rms 0.052
_refine_ls_extinction_method none
_refine_ls_goodness_of_fit_ref 1.011
_refine_ls_hydrogen_treatment constr
_refine_ls_matrix_type full
_refine_ls_number_parameters 981
_refine_ls_number_reflns 12703
_refine_ls_number_restraints 223
_refine_ls_restrained_S_all 1.011
_refine_ls_R_factor_all 0.0930
_refine_ls_R_factor_gt 0.0648
_refine_ls_shift/su_max 0.044
_refine_ls_shift/su_mean 0.001
_refine_ls_structure_factor_coef Fsqd
_refine_ls_weighting_details 'calc w=1/[\s^2^(Fo^2^)+(0.0870P)^2^+1.1936P] where P=(Fo^2^+2Fc^2^)/3'
_refine_ls_weighting_scheme calc
_refine_ls_wR_factor_gt 0.1668
_refine_ls_wR_factor_ref 0.1896
_reflns_number_gt 8706
_reflns_number_total 12703
_reflns_threshold_expression >2sigma(I)
_cod_data_source_file cg3015282_si_002.cif
_cod_data_source_block C1-K273_itraconazole-neat
_cod_original_cell_volume 3442.5(4)
_cod_database_code 4507328
_reflns_odcompleteness_completeness 97.63
_reflns_odcompleteness_iscentric 1
_reflns_odcompleteness_theta 71.98

loop_
_space_group_symop_id
_space_group_symop_operation_xyz
1 'x, y, z'
2 '-x, -y, -z'

loop_
_atom_site_label
_atom_site_type_symbol
_atom_site_fract_x
_atom_site_fract_y
_atom_site_fract_z
_atom_site_U_iso_or_equiv
_atom_site_adp_type
_atom_site_occupancy
_atom_site_symmetry_multiplicity
_atom_site_calc_flag
_atom_site_refinement_flags
_atom_site_disorder_assembly
_atom_site_disorder_group
Cl2C Cl -0.53250(10) 0.52102(6) 0.24341(5) 0.0673(3) Uani 1 1 d . . .
Cl1C Cl -0.09660(12) 0.47655(5) 0.43424(5) 0.0664(3) Uani 1 1 d . . .
Cl2 Cl 2.07324(12) 1.43703(9) 0.26588(8) 0.0954(5) Uani 1 1 d . . .
Cl1 Cl 1.62868(16) 1.49162(7) 0.07748(6) 0.0865(3) Uani 1 1 d . . .
O17C O -0.0150(2) 0.61473(13) 0.42456(10) 0.0470(5) Uani 1 1 d . . .
O17 O 1.5454(3) 1.35657(14) 0.08027(13) 0.0574(6) Uani 1 1 d . . .
O14C O -0.0266(3) 0.69802(11) 0.32682(12) 0.0480(5) Uani 1 1 d . . .
O19C O 0.0413(3) 0.82842(14) 0.33678(13) 0.0614(7) Uani 1 1 d . . .
O19 O 1.4725(3) 1.14715(15) 0.15296(15) 0.0673(7) Uani 1 1 d . . .
O43A O 0.214(3) 0.7858(6) 0.0196(6) 0.0474(19) Uani 0.50 1 d PD A 1
N26 N 0.9926(3) 1.00103(16) 0.12767(15) 0.0552(7) Uani 1 1 d . . .
N9C N 0.2819(3) 0.60499(15) 0.36907(13) 0.0445(6) Uani 1 1 d . . .
O14 O 1.5671(3) 1.26599(14) 0.17436(14) 0.0605(6) Uani 1 1 d . . .
N38 N 0.2386(3) 0.78166(14) 0.13468(12) 0.0444(6) Uani 1 1 d D . .
N29 N 0.7232(3) 0.93463(15) 0.14194(15) 0.0533(7) Uani 1 1 d . . .
N29C N 0.7849(3) 1.03749(15) 0.37308(14) 0.0455(6) Uani 1 1 d . . .
N10C N 0.3484(3) 0.66061(17) 0.33741(16) 0.0567(7) Uani 1 1 d . . .
N9 N 1.2572(3) 1.35033(18) 0.14409(14) 0.0543(7) Uani 1 1 d . . .
N38C N 1.2615(3) 1.19579(15) 0.37955(14) 0.0474(6) Uani 1 1 d D . .
C4C C -0.3342(4) 0.61167(19) 0.24053(16) 0.0486(7) Uani 1 1 d . . .
H H -0.3815 0.6378 0.1995 0.058 Uiso 1 1 calc R . .
C23 C 1.1107(4) 1.03993(18) 0.13466(18) 0.0500(8) Uani 1 1 d . . .
C6C C -0.1419(3) 0.59623(15) 0.32918(14) 0.0349(6) Uani 1 1 d . . .
C3C C -0.3802(3) 0.54917(18) 0.27568(16) 0.0436(7) Uani 1 1 d . . .
N26C N 0.5131(3) 0.98128(14) 0.35535(13) 0.0431(6) Uani 1 1 d . . .
C35 C 0.3606(4) 0.82138(17) 0.13596(16) 0.0430(7) Uani 1 1 d . . .
C2C C -0.3072(4) 0.50866(17) 0.33499(17) 0.0470(7) Uani 1 1 d . . .
HA H -0.3370 0.4661 0.3574 0.056 Uiso 1 1 calc R . .
C35C C 1.1387(3) 1.15673(16) 0.37797(16) 0.0430(7) Uani 1 1 d . . .
O43C O 1.223(2) 1.2189(11) 0.4822(6) 0.068(4) Uani 0.50 1 d PDU B 1
C8C C 0.1492(3) 0.58738(17) 0.33986(16) 0.0425(6) Uani 1 1 d . . .
H8CA H 0.1536 0.5367 0.3558 0.051 Uiso 1 1 calc R . .
H8CB H 0.1588 0.5999 0.2922 0.051 Uiso 1 1 calc R . .
N10 N 1.1994(3) 1.2925(2) 0.17757(17) 0.0654(9) Uani 1 1 d . . .
C1C C -0.1876(3) 0.53251(16) 0.36103(15) 0.0407(6) Uani 1 1 d . . .
C7 C 1.5468(4) 1.33982(19) 0.15034(18) 0.0498(8) Uani 1 1 d . . .
C5C C -0.2160(4) 0.63433(17) 0.26788(15) 0.0430(6) Uani 1 1 d . . .
HB H -0.1849 0.6763 0.2447 0.052 Uiso 1 1 calc R . .
C6 C 1.6791(3) 1.36609(18) 0.17829(17) 0.0463(7) Uani 1 1 d . . .
N12 N 1.0767(4) 1.3403(3) 0.07776(19) 0.0797(11) Uani 1 1 d . . .
C30 C 0.7216(4) 1.00122(19) 0.0932(2) 0.0577(9) Uani 1 1 d . . .
H30A H 0.6165 1.0296 0.0897 0.069 Uiso 1 1 calc R . .
H30B H 0.7442 0.9930 0.0506 0.069 Uiso 1 1 calc R . .
C32 C 0.6029(4) 0.89667(16) 0.13844(16) 0.0441(7) Uani 1 1 d . . .
C42A C 0.1556(19) 0.7499(9) 0.1891(11) 0.041(2) Uani 0.50 1 d PDU A 1
H42A H 0.1675 0.7529 0.2318 0.049 Uiso 0.50 1 calc PR A 1
N40A N 0.0631(15) 0.7302(7) 0.1043(9) 0.040(2) Uani 0.50 1 d PDU A 1
C39 C 0.1803(4) 0.76953(17) 0.07857(16) 0.0475(7) Uani 1 1 d D A .
C34 C 0.4796(4) 0.79519(18) 0.18373(17) 0.0494(7) Uani 1 1 d . . .
H34 H 0.4799 0.7521 0.2154 0.059 Uiso 1 1 calc R A .
N12C N 0.4687(4) 0.6060(2) 0.43699(18) 0.0736(10) Uani 1 1 d . . .
C8 C 1.3871(4) 1.3720(2) 0.17106(18) 0.0521(8) Uani 1 1 d . . .
HC H 1.3843 1.3578 0.2190 0.062 Uiso 1 1 calc R . .
HD H 1.3742 1.4231 0.1560 0.062 Uiso 1 1 calc R . .
C20 C 1.3518(4) 1.11384(19) 0.1440(2) 0.0556(8) Uani 1 1 d . . .
N41A N 0.0593(14) 0.7155(6) 0.1708(8) 0.042(2) Uani 0.50 1 d PDU A 1
C4 C 1.8769(4) 1.3464(2) 0.2655(2) 0.0636(10) Uani 1 1 d . . .
HE H 1.9269 1.3184 0.3055 0.076 Uiso 1 1 calc R . .
C20C C 0.1616(4) 0.86294(19) 0.34654(18) 0.0533(8) Uani 1 1 d . . .
C32C C 0.8983(3) 1.08072(17) 0.37306(16) 0.0419(6) Uani 1 1 d . . .
C28 C 0.8779(4) 0.89463(19) 0.1625(2) 0.0592(9) Uani 1 1 d . . .
H28A H 0.9202 0.8745 0.1279 0.071 Uiso 1 1 calc R . .
H28B H 0.8698 0.8558 0.2016 0.071 Uiso 1 1 calc R . .
C31 C 0.8380(4) 1.04177(19) 0.1083(2) 0.0619(10) Uani 1 1 d . . .
H31A H 0.8458 1.0808 0.0694 0.074 Uiso 1 1 calc R . .
H31B H 0.7983 1.0616 0.1434 0.074 Uiso 1 1 calc R . .
C36C C 1.0757(4) 1.12079(18) 0.43593(17) 0.0471(7) Uani 1 1 d . . .
HF H 1.1135 1.1216 0.4766 0.057 Uiso 1 1 calc R B .
C34C C 1.0814(4) 1.1550(2) 0.31819(18) 0.0556(8) Uani 1 1 d . . .
HG H 1.1222 1.1794 0.2791 0.067 Uiso 1 1 calc R B .
C23C C 0.4003(4) 0.93792(17) 0.35625(17) 0.0454(7) Uani 1 1 d . . .
C33 C 0.5984(4) 0.83217(18) 0.18518(18) 0.0516(8) Uani 1 1 d . A .
H33 H 0.6777 0.8137 0.2181 0.062 Uiso 1 1 calc R . .
C13C C 0.3556(4) 0.5736(2) 0.42793(19) 0.0639(10) Uani 1 1 d . . .
H13C H 0.3301 0.5339 0.4586 0.077 Uiso 1 1 calc R . .
C5 C 1.7569(4) 1.3250(2) 0.2377(2) 0.0576(9) Uani 1 1 d . . .
HH H 1.7277 1.2820 0.2593 0.069 Uiso 1 1 calc R . .
C7C C -0.0108(3) 0.62492(15) 0.35566(14) 0.0375(6) Uani 1 1 d . . .
C24C C 0.2520(4) 0.95314(17) 0.38195(17) 0.0465(7) Uani 1 1 d . . .
H24C H 0.2317 0.9898 0.4013 0.056 Uiso 1 1 calc R . .
C15C C -0.0940(4) 0.73142(18) 0.37739(19) 0.0491(8) Uani 1 1 d . . .
HI H -0.1944 0.7631 0.3606 0.059 Uiso 1 1 calc R . .
C1 C 1.7242(4) 1.4302(2) 0.14849(19) 0.0550(8) Uani 1 1 d . . .
C3 C 1.9208(4) 1.4096(2) 0.2332(2) 0.0604(10) Uani 1 1 d . . .
C13 C 1.1829(5) 1.3781(3) 0.0851(2) 0.0711(11) Uani 1 1 d . . .
HJ H 1.2025 1.4184 0.0535 0.085 Uiso 1 1 calc R . .
C18C C 0.0206(4) 0.7726(2) 0.39498(18) 0.0545(8) Uani 1 1 d . . .
H18A H -0.0204 0.7923 0.4301 0.065 Uiso 1 1 calc R . .
H18B H 0.1212 0.7417 0.4103 0.065 Uiso 1 1 calc R . .
C11C C 0.4586(4) 0.6585(3) 0.3802(2) 0.0684(11) Uani 1 1 d . . .
H11C H 0.5255 0.6913 0.3718 0.082 Uiso 1 1 calc R . .
C2 C 1.8459(4) 1.4521(2) 0.1755(2) 0.0626(10) Uani 1 1 d . . .
HK H 1.8754 1.4951 0.1544 0.075 Uiso 1 1 calc R . .
C36 C 0.3582(5) 0.8858(2) 0.09043(19) 0.0629(10) Uani 1 1 d . . .
H36 H 0.2758 0.9047 0.0589 0.075 Uiso 1 1 calc R A .
C37 C 0.4788(4) 0.9227(2) 0.0916(2) 0.0633(10) Uani 1 1 d . A .
H37 H 0.4767 0.9661 0.0601 0.076 Uiso 1 1 calc R . .
C37C C 0.9569(4) 1.08393(17) 0.43309(16) 0.0454(7) Uani 1 1 d . . .
HL H 0.9147 1.0606 0.4722 0.054 Uiso 1 1 calc R . .
C18 C 1.5049(4) 1.2026(2) 0.0980(2) 0.0602(9) Uani 1 1 d . . .
HM H 1.4089 1.2368 0.0820 0.072 Uiso 1 1 calc R . .
HN H 1.5449 1.1836 0.0623 0.072 Uiso 1 1 calc R . .
C42C C 1.371(2) 1.2114(8) 0.3328(11) 0.047(2) Uani 0.50 1 d PDU B 1
HO H 1.3729 1.1993 0.2935 0.056 Uiso 0.50 1 calc PR B 1
N41C N 1.4712(13) 1.2440(5) 0.3483(7) 0.0518(19) Uani 0.50 1 d PDU B 1
C27 C 0.9908(4) 0.93665(18) 0.17787(19) 0.0549(8) Uani 1 1 d . . .
H27 H 0.9627 0.9471 0.2191 0.066 Uiso 1 1 calc R . .
HP H 1.0962 0.9083 0.1841 0.066 Uiso 1 1 calc R . .
C16 C 1.6553(5) 1.3007(2) 0.0668(2) 0.0647(10) Uani 1 1 d . . .
HQ H 1.7630 1.3078 0.0697 0.078 Uiso 1 1 calc R . .
HR H 1.6344 1.2963 0.0233 0.078 Uiso 1 1 calc R . .
C31C C 0.5517(4) 0.9902(2) 0.41884(17) 0.0544(8) Uani 1 1 d . . .
H31C H 0.6136 0.9465 0.4463 0.065 Uiso 1 1 calc R . .
H31D H 0.4550 1.0007 0.4412 0.065 Uiso 1 1 calc R . .
C22 C 1.1920(4) 1.0291(2) 0.19413(19) 0.0592(9) Uani 1 1 d . . .
HS H 1.1662 0.9962 0.2318 0.071 Uiso 1 1 calc R . .
C16C C -0.1222(4) 0.6715(2) 0.43514(17) 0.0527(8) Uani 1 1 d . . .
HT H -0.0989 0.6795 0.4768 0.063 Uiso 1 1 calc R . .
HU H -0.2301 0.6639 0.4344 0.063 Uiso 1 1 calc R . .
C21 C 1.3107(4) 1.0661(2) 0.19866(19) 0.0598(9) Uani 1 1 d . . .
HV H 1.3623 1.0581 0.2392 0.072 Uiso 1 1 calc R . .
C25C C 0.1349(4) 0.91537(19) 0.37955(19) 0.0522(8) Uani 1 1 d . . .
H25C H 0.0394 0.9244 0.3995 0.063 Uiso 1 1 calc R . .
C33C C 0.9629(4) 1.1171(2) 0.31564(17) 0.0565(9) Uani 1 1 d . B .
HW H 0.9263 1.1160 0.2748 0.068 Uiso 1 1 calc R . .
C30C C 0.6439(4) 1.0491(2) 0.41025(18) 0.0534(8) Uani 1 1 d . . .
HX H 0.5777 1.0938 0.3871 0.064 Uiso 1 1 calc R . .
HY H 0.6740 1.0518 0.4534 0.064 Uiso 1 1 calc R . .
C24 C 1.1537(5) 1.0885(2) 0.0800(2) 0.0692(11) Uani 1 1 d . . .
H24 H 1.1018 1.0967 0.0394 0.083 Uiso 1 1 calc R . .
C27C C 0.6552(4) 0.9689(2) 0.3195(2) 0.0631(10) Uani 1 1 d . . .
H27A H 0.6275 0.9641 0.2769 0.076 Uiso 1 1 calc R . .
H27B H 0.7225 0.9252 0.3441 0.076 Uiso 1 1 calc R . .
C25 C 1.2722(5) 1.1253(2) 0.0839(2) 0.0731(12) Uani 1 1 d . . .
HZ H 1.2990 1.1579 0.0462 0.088 Uiso 1 1 calc R . .
C15 C 1.6263(4) 1.2376(2) 0.1200(2) 0.0572(9) Uani 1 1 d . . .
H0AA H 1.7253 1.2038 0.1339 0.069 Uiso 1 1 calc R . .
C11 C 1.0922(4) 1.2903(3) 0.1351(2) 0.0730(12) Uani 1 1 d . . .
H1AA H 1.0304 1.2554 0.1448 0.088 Uiso 1 1 calc R . .
C21C C 0.3051(5) 0.8481(2) 0.3195(2) 0.0657(10) Uani 1 1 d . . .
H21C H 0.3229 0.8133 0.2978 0.079 Uiso 1 1 calc R . .
C39C C 1.2999(4) 1.2196(2) 0.43257(19) 0.0593(9) Uani 1 1 d DU B .
C22C C 0.4244(4) 0.8850(2) 0.3246(2) 0.0661(11) Uani 1 1 d . . .
H22C H 0.5217 0.8742 0.3066 0.079 Uiso 1 1 calc R . .
C28C C 0.7434(4) 1.0294(2) 0.30948(19) 0.0619(10) Uani 1 1 d . . .
H28C H 0.8386 1.0205 0.2857 0.074 Uiso 1 1 calc R . .
H2AA H 0.6778 1.0727 0.2831 0.074 Uiso 1 1 calc R . .
N40C N 1.4381(12) 1.2429(5) 0.4106(6) 0.050(2) Uani 0.50 1 d PDU B 1
C46D C 1.370(7) 1.387(3) 0.412(3) 0.077(4) Uani 0.50 1 d P B 2
H3AA H 1.2605 1.3891 0.4221 0.116 Uiso 0.50 1 calc PR B 2
H4AA H 1.3793 1.4044 0.3649 0.116 Uiso 0.50 1 calc PR B 2
H5AA H 1.4142 1.4166 0.4329 0.116 Uiso 0.50 1 calc PR B 2
C45D C 1.6312(8) 1.3104(4) 0.4284(4) 0.0504(11) Uani 0.50 1 d P B 2
H6AA H 1.6676 1.3429 0.4483 0.060 Uiso 0.50 1 calc PR B 2
H7AA H 1.6551 1.3231 0.3818 0.060 Uiso 0.50 1 calc PR B 2
C44D C 1.4572(8) 1.3128(4) 0.4367(4) 0.0504(11) Uani 0.50 1 d PD B 2
H8AA H 1.4401 1.2961 0.4842 0.060 Uiso 0.50 1 calc PR B 2
C44C C 1.5352(11) 1.2750(4) 0.4475(4) 0.0610(13) Uani 0.50 1 d PD B 1
H9AA H 1.5023 1.2680 0.4932 0.073 Uiso 0.50 1 calc PR B 1
C45C C 1.5261(10) 1.3516(4) 0.4122(4) 0.0610(13) Uani 0.50 1 d P B 1
H0BA H 1.5670 1.3565 0.3683 0.073 Uiso 0.50 1 calc PR B 1
H1BA H 1.5920 1.3715 0.4359 0.073 Uiso 0.50 1 calc PR B 1
C47C C 1.712(2) 1.2429(14) 0.4449(12) 0.104(7) Uani 0.50 1 d PDU B 1
H2BA H 1.7367 1.1977 0.4777 0.156 Uiso 0.50 1 calc PR B 1
H3BA H 1.7763 1.2739 0.4537 0.156 Uiso 0.50 1 calc PR B 1
H4BA H 1.7337 1.2371 0.4019 0.156 Uiso 0.50 1 calc PR B 1
C47A C -0.212(5) 0.7375(14) 0.072(2) 0.080(4) Uani 0.50 1 d PU A 1
H5BA H -0.2345 0.7339 0.1175 0.120 Uiso 0.50 1 calc PR A 1
H6BA H -0.2798 0.7134 0.0549 0.120 Uiso 0.50 1 calc PR A 1
H7BA H -0.2287 0.7863 0.0467 0.120 Uiso 0.50 1 calc PR A 1
C46A C 0.179(9) 0.587(5) 0.082(4) 0.105(8) Uani 0.50 1 d P A 1
H46A H 0.1940 0.5937 0.0353 0.158 Uiso 0.50 1 calc PR A 1
H46B H 0.1982 0.5373 0.1045 0.158 Uiso 0.50 1 calc PR A 1
H46C H 0.2514 0.6093 0.0988 0.158 Uiso 0.50 1 calc PR A 1
C44A C -0.0342(9) 0.7026(4) 0.0675(4) 0.0405(16) Uani 0.50 1 d PDU A 1
H44A H -0.0063 0.7176 0.0210 0.049 Uiso 0.50 1 calc PR A 1
C45A C 0.0099(10) 0.6194(4) 0.0924(4) 0.0511(17) Uani 0.50 1 d PU A 1
H45A H -0.0090 0.6043 0.1393 0.061 Uiso 0.50 1 calc PR A 1
H8BA H -0.0613 0.6004 0.0702 0.061 Uiso 0.50 1 calc PR A 1
C44B C 0.0376(16) 0.6727(7) 0.0697(5) 0.082(3) Uani 0.50 1 d PDU A 2
H44B H 0.0318 0.6952 0.0218 0.098 Uiso 0.50 1 calc PR A 2
C45B C -0.0951(18) 0.6491(7) 0.0886(5) 0.101(4) Uani 0.50 1 d PU A 2
H9BA H -0.0897 0.6229 0.1351 0.122 Uiso 0.50 1 calc PR A 2
H0CA H -0.1225 0.6202 0.0623 0.122 Uiso 0.50 1 calc PR A 2
C47D C 1.715(3) 1.2299(12) 0.4652(12) 0.099(6) Uani 0.50 1 d PU B 2
H1CA H 1.6789 1.1985 0.4443 0.148 Uiso 0.50 1 calc PR B 2
H2CA H 1.6876 1.2178 0.5109 0.148 Uiso 0.50 1 calc PR B 2
H3CA H 1.8273 1.2255 0.4623 0.148 Uiso 0.50 1 calc PR B 2
C47B C -0.204(5) 0.7169(13) 0.075(2) 0.080(4) Uani 0.50 1 d PU A 2
H4CA H -0.1511 0.7542 0.0515 0.120 Uiso 0.50 1 calc PR A 2
H5CA H -0.2398 0.7248 0.1161 0.120 Uiso 0.50 1 calc PR A 2
H6CA H -0.2933 0.7161 0.0488 0.120 Uiso 0.50 1 calc PR A 2
C46B C 0.156(9) 0.594(4) 0.087(4) 0.105(8) Uani 0.50 1 d PU A 2
H46D H 0.2620 0.6002 0.0752 0.158 Uiso 0.50 1 calc PR A 2
H46E H 0.1201 0.5658 0.0628 0.158 Uiso 0.50 1 calc PR A 2
H46F H 0.1554 0.5707 0.1337 0.158 Uiso 0.50 1 calc PR A 2
C46C C 1.360(7) 1.392(4) 0.406(3) 0.077(4) Uani 0.50 1 d P B 1
H7CA H 1.2912 1.3674 0.3906 0.116 Uiso 0.50 1 calc PR B 1
H9CA H 1.3557 1.4382 0.3756 0.116 Uiso 0.50 1 calc PR B 1
H0DA H 1.3283 1.3967 0.4488 0.116 Uiso 0.50 1 calc PR B 1
N40D N 1.3961(11) 1.2675(5) 0.4059(6) 0.045(2) Uani 0.50 1 d PDU B 2
N41D N 1.4314(13) 1.2679(5) 0.3400(7) 0.0518(19) Uani 0.50 1 d PDU B 2
O43D O 1.262(2) 1.2031(12) 0.4903(6) 0.062(3) Uani 0.50 1 d PDU B 2
N40B N 0.1056(16) 0.7164(9) 0.1039(10) 0.052(3) Uani 0.50 1 d PDU A 2
N41B N 0.1015(15) 0.6963(7) 0.1738(8) 0.052(3) Uani 0.50 1 d PDU A 2
O43B O 0.203(3) 0.8042(6) 0.0218(6) 0.0474(19) Uani 0.50 1 d PD A 2
C42B C 0.189(2) 0.7344(8) 0.1878(11) 0.041(2) Uani 0.50 1 d PDU A 2
H42B H 0.2171 0.7306 0.2312 0.049 Uiso 0.50 1 calc PR A 2
C42D C 1.342(2) 1.2285(8) 0.3241(11) 0.047(2) Uani 0.50 1 d PDU B 2
H1DA H 1.3335 1.2229 0.2822 0.056 Uiso 0.50 1 calc PR B 2

loop_
_atom_site_aniso_label
_atom_site_aniso_U_11
_atom_site_aniso_U_22
_atom_site_aniso_U_33
_atom_site_aniso_U_23
_atom_site_aniso_U_13
_atom_site_aniso_U_12
Cl2C 0.0487(4) 0.0926(7) 0.0799(6) -0.0452(5) -0.0009(4) -0.0289(5)
Cl1C 0.0727(6) 0.0580(5) 0.0572(5) 0.0120(4) -0.0136(4) -0.0290(4)
Cl2 0.0534(5) 0.1396(12) 0.1354(11) -0.0953(10) 0.0093(6) -0.0360(6)
Cl1 0.1012(8) 0.0685(7) 0.0845(7) -0.0022(5) -0.0060(6) -0.0337(6)
O17C 0.0472(11) 0.0599(14) 0.0406(11) -0.0195(10) 0.0068(9) -0.0192(10)
O17 0.0571(13) 0.0664(16) 0.0588(14) -0.0265(12) 0.0116(11) -0.0245(12)
O14C 0.0482(12) 0.0377(11) 0.0616(13) -0.0134(10) 0.0047(10) -0.0183(9)
O19C 0.0683(15) 0.0527(14) 0.0651(15) -0.0065(12) -0.0082(12) -0.0324(13)
O19 0.0616(15) 0.0575(16) 0.0859(19) -0.0116(13) -0.0125(13) -0.0319(13)
O43A 0.083(3) 0.029(5) 0.0408(13) -0.016(3) 0.0174(13) -0.029(6)
N26 0.0520(15) 0.0472(16) 0.0632(17) -0.0019(13) -0.0117(13) -0.0229(13)
N9C 0.0338(12) 0.0518(15) 0.0495(14) -0.0164(12) 0.0022(10) -0.0094(11)
O14 0.0572(14) 0.0507(14) 0.0801(17) -0.0209(13) 0.0093(12) -0.0237(12)
N38 0.0489(14) 0.0470(15) 0.0393(13) -0.0067(11) 0.0047(10) -0.0231(12)
N29 0.0427(14) 0.0395(15) 0.0709(18) 0.0003(13) -0.0099(13) -0.0155(12)
N29C 0.0388(13) 0.0536(16) 0.0543(15) -0.0245(13) 0.0094(11) -0.0208(12)
N10C 0.0368(13) 0.0640(19) 0.0701(19) -0.0130(15) 0.0003(12) -0.0220(13)
N9 0.0398(13) 0.076(2) 0.0538(16) -0.0252(15) 0.0059(12) -0.0189(14)
N38C 0.0484(14) 0.0488(15) 0.0526(15) -0.0180(12) 0.0080(12) -0.0232(12)
C4C 0.0433(16) 0.057(2) 0.0432(16) -0.0095(14) -0.0052(13) -0.0107(14)
C23 0.0468(17) 0.0435(17) 0.061(2) -0.0101(15) -0.0039(14) -0.0198(14)
C6C 0.0333(13) 0.0365(14) 0.0378(14) -0.0116(11) 0.0060(10) -0.0133(11)
C3C 0.0332(13) 0.0542(18) 0.0515(17) -0.0250(15) 0.0023(12) -0.0126(13)
N26C 0.0388(12) 0.0488(15) 0.0492(14) -0.0201(12) 0.0066(10) -0.0180(11)
C35 0.0429(15) 0.0396(16) 0.0482(16) -0.0096(13) 0.0047(12) -0.0172(13)
C2C 0.0473(16) 0.0401(16) 0.0576(19) -0.0131(14) 0.0052(14) -0.0206(14)
C35C 0.0378(14) 0.0383(15) 0.0566(18) -0.0151(13) 0.0043(13) -0.0144(12)
O43C 0.076(9) 0.085(9) 0.072(6) -0.050(6) 0.035(6) -0.051(7)
C8C 0.0359(14) 0.0452(17) 0.0497(16) -0.0160(13) 0.0033(12) -0.0126(12)
N10 0.0441(15) 0.092(3) 0.0661(19) -0.0207(18) 0.0063(13) -0.0315(16)
C1C 0.0400(14) 0.0370(15) 0.0433(15) -0.0041(12) 0.0030(12) -0.0145(12)
C7 0.0426(16) 0.0535(19) 0.062(2) -0.0229(16) 0.0100(14) -0.0206(14)
C5C 0.0451(15) 0.0402(16) 0.0403(15) -0.0021(12) 0.0004(12) -0.0148(13)
C6 0.0375(14) 0.0511(18) 0.0568(18) -0.0213(15) 0.0082(13) -0.0163(13)
N12 0.0556(19) 0.121(3) 0.072(2) -0.037(2) -0.0065(16) -0.024(2)
C30 0.0521(18) 0.0419(18) 0.072(2) 0.0016(16) -0.0126(16) -0.0187(15)
C32 0.0417(15) 0.0368(16) 0.0521(17) -0.0072(13) 0.0007(13) -0.0120(12)
C42A 0.043(6) 0.042(6) 0.0387(17) -0.009(4) 0.007(4) -0.014(4)
N40A 0.042(5) 0.046(5) 0.035(3) -0.010(4) 0.010(4) -0.026(4)
C39 0.0591(18) 0.0443(17) 0.0429(16) -0.0097(13) 0.0088(14) -0.0246(15)
C34 0.0459(16) 0.0391(16) 0.0542(18) 0.0025(14) -0.0011(14) -0.0107(13)
N12C 0.0464(16) 0.112(3) 0.069(2) -0.038(2) -0.0078(15) -0.0134(18)
C8 0.0402(16) 0.067(2) 0.061(2) -0.0322(17) 0.0098(14) -0.0185(15)
C20 0.0497(18) 0.0474(19) 0.072(2) -0.0150(17) -0.0093(16) -0.0180(15)
N41A 0.047(5) 0.043(5) 0.034(4) -0.005(4) 0.003(4) -0.016(4)
C4 0.0490(19) 0.077(3) 0.069(2) -0.027(2) -0.0026(17) -0.0106(18)
C20C 0.0541(19) 0.0483(19) 0.062(2) -0.0142(16) 0.0000(15) -0.0240(16)
C32C 0.0374(14) 0.0434(16) 0.0507(17) -0.0184(13) 0.0039(12) -0.0147(12)
C28 0.0469(18) 0.0417(18) 0.081(3) -0.0016(17) -0.0102(17) -0.0132(15)
C31 0.0529(19) 0.0395(18) 0.085(3) -0.0002(17) -0.0145(18) -0.0154(15)
C36C 0.0460(16) 0.0491(18) 0.0516(17) -0.0175(14) 0.0025(13) -0.0177(14)
C34C 0.0576(19) 0.063(2) 0.0507(18) -0.0112(16) 0.0064(15) -0.0321(17)
C23C 0.0410(15) 0.0392(16) 0.0618(19) -0.0193(14) 0.0027(13) -0.0142(13)
C33 0.0441(16) 0.0443(18) 0.0579(19) 0.0025(15) -0.0077(14) -0.0141(14)
C13C 0.054(2) 0.080(3) 0.052(2) -0.0122(19) -0.0008(16) -0.0090(19)
C5 0.0474(18) 0.057(2) 0.070(2) -0.0159(18) 0.0070(16) -0.0173(16)
C7C 0.0386(14) 0.0370(15) 0.0399(14) -0.0109(12) 0.0062(11) -0.0151(12)
C24C 0.0441(16) 0.0441(17) 0.0582(18) -0.0199(14) 0.0064(14) -0.0178(14)
C15C 0.0373(15) 0.0452(17) 0.076(2) -0.0309(16) 0.0177(14) -0.0167(13)
C1 0.0527(18) 0.056(2) 0.064(2) -0.0219(17) 0.0128(16) -0.0229(16)
C3 0.0401(16) 0.082(3) 0.081(3) -0.052(2) 0.0119(17) -0.0222(17)
C13 0.059(2) 0.087(3) 0.068(2) -0.023(2) -0.0042(18) -0.012(2)
C18C 0.0598(19) 0.060(2) 0.0542(19) -0.0237(16) 0.0103(15) -0.0283(17)
C11C 0.0384(17) 0.089(3) 0.087(3) -0.033(2) -0.0014(17) -0.0228(19)
C2 0.058(2) 0.065(2) 0.082(3) -0.035(2) 0.0180(19) -0.0350(19)
C36 0.060(2) 0.055(2) 0.063(2) 0.0099(17) -0.0196(17) -0.0272(18)
C37 0.062(2) 0.051(2) 0.066(2) 0.0129(17) -0.0143(17) -0.0297(18)
C37C 0.0414(15) 0.0460(17) 0.0514(17) -0.0138(14) 0.0049(13) -0.0153(13)
C18 0.0535(19) 0.051(2) 0.084(3) -0.0230(19) 0.0025(18) -0.0230(16)
C42C 0.043(5) 0.046(6) 0.047(4) -0.003(5) -0.001(4) -0.017(4)
N41C 0.050(5) 0.057(5) 0.050(3) -0.009(4) 0.005(3) -0.026(4)
C27 0.0460(17) 0.0424(18) 0.071(2) -0.0048(16) -0.0095(15) -0.0133(14)
C16 0.058(2) 0.070(2) 0.085(3) -0.039(2) 0.0247(19) -0.0336(19)
C31C 0.0502(17) 0.073(2) 0.0510(18) -0.0230(17) 0.0071(14) -0.0328(17)
C22 0.058(2) 0.065(2) 0.054(2) -0.0063(17) -0.0027(16) -0.0300(18)
C16C 0.0514(18) 0.058(2) 0.0529(18) -0.0184(16) 0.0084(14) -0.0185(16)
C21 0.060(2) 0.063(2) 0.058(2) -0.0125(17) -0.0082(16) -0.0258(18)
C25C 0.0406(16) 0.0478(18) 0.070(2) -0.0166(16) 0.0048(15) -0.0151(14)
C33C 0.0584(19) 0.071(2) 0.0480(18) -0.0170(17) 0.0025(15) -0.0324(18)
C30C 0.0455(17) 0.068(2) 0.063(2) -0.0352(18) 0.0161(15) -0.0266(16)
C24 0.078(3) 0.068(3) 0.059(2) 0.0036(18) -0.0176(19) -0.039(2)
C27C 0.0474(18) 0.087(3) 0.082(3) -0.056(2) 0.0179(17) -0.0300(19)
C25 0.080(3) 0.067(3) 0.069(2) 0.004(2) -0.013(2) -0.043(2)
C15 0.0395(16) 0.0500(19) 0.091(3) -0.0297(19) 0.0045(16) -0.0155(14)
C11 0.0472(19) 0.112(4) 0.076(3) -0.041(3) 0.0076(18) -0.033(2)
C21C 0.062(2) 0.053(2) 0.096(3) -0.039(2) 0.006(2) -0.0191(18)
C39C 0.066(2) 0.066(2) 0.063(2) -0.0281(18) 0.0144(17) -0.0386(18)
C22C 0.0485(19) 0.067(2) 0.100(3) -0.046(2) 0.0121(19) -0.0191(17)
C28C 0.0562(19) 0.091(3) 0.060(2) -0.041(2) 0.0183(16) -0.040(2)
N40C 0.055(5) 0.045(5) 0.063(4) -0.025(4) 0.007(4) -0.026(4)
C46D 0.078(7) 0.055(6) 0.095(9) -0.020(6) -0.013(5) -0.002(5)
C45D 0.044(3) 0.050(3) 0.066(3) -0.026(2) 0.000(2) -0.016(3)
C44D 0.044(3) 0.050(3) 0.066(3) -0.026(2) 0.000(2) -0.016(3)
C44C 0.071(4) 0.052(3) 0.068(3) -0.018(3) 0.006(3) -0.029(3)
C45C 0.071(4) 0.052(3) 0.068(3) -0.018(3) 0.006(3) -0.029(3)
C47C 0.082(9) 0.091(13) 0.132(16) -0.024(11) -0.048(9) -0.005(8)
C47A 0.079(5) 0.079(12) 0.068(4) -0.005(10) -0.002(3) -0.006(11)
C46A 0.13(2) 0.077(12) 0.108(9) -0.030(8) 0.004(11) -0.001(12)
C44A 0.046(4) 0.038(4) 0.038(3) -0.009(3) -0.001(3) -0.013(3)
C45A 0.067(5) 0.030(4) 0.055(4) -0.005(3) -0.011(4) -0.017(3)
C44B 0.124(10) 0.099(9) 0.044(4) -0.021(6) 0.003(6) -0.072(7)
C45B 0.153(10) 0.112(9) 0.059(5) -0.016(6) 0.008(7) -0.093(9)
C47D 0.100(10) 0.063(8) 0.114(12) -0.024(9) -0.060(8) 0.037(7)
C47B 0.079(5) 0.079(12) 0.068(4) -0.005(10) -0.002(3) -0.006(11)
C46B 0.13(2) 0.077(12) 0.108(9) -0.030(8) 0.004(11) -0.001(12)
C46C 0.078(7) 0.055(6) 0.095(9) -0.020(6) -0.013(5) -0.002(5)
N40D 0.050(5) 0.044(5) 0.052(4) -0.023(4) 0.015(3) -0.023(4)
N41D 0.050(5) 0.057(5) 0.050(3) -0.009(4) 0.005(3) -0.026(4)
O43D 0.064(7) 0.075(8) 0.057(4) -0.021(4) 0.011(4) -0.037(5)
N40B 0.060(7) 0.062(6) 0.041(4) -0.012(4) 0.006(5) -0.030(5)
N41B 0.058(6) 0.062(7) 0.036(4) -0.001(5) 0.000(4) -0.030(5)
O43B 0.083(3) 0.029(5) 0.0408(13) -0.016(3) 0.0174(13) -0.029(6)
C42B 0.043(6) 0.042(6) 0.0387(17) -0.009(4) 0.007(4) -0.014(4)
C42D 0.043(5) 0.046(6) 0.047(4) -0.003(5) -0.001(4) -0.017(4)

loop_
_atom_type_symbol
_atom_type_description
_atom_type_scat_dispersion_real
_atom_type_scat_dispersion_imag
_atom_type_scat_source
C C 0.0181 0.0091 'International Tables Vol C Tables 4.2.6.8 and 6.1.1.4'
H H 0.0000 0.0000 'International Tables Vol C Tables 4.2.6.8 and 6.1.1.4'
N N 0.0311 0.0180 'International Tables Vol C Tables 4.2.6.8 and 6.1.1.4'
O O 0.0492 0.0322 'International Tables Vol C Tables 4.2.6.8 and 6.1.1.4'
Cl Cl 0.3639 0.7018 'International Tables Vol C Tables 4.2.6.8 and 6.1.1.4'

loop_
_exptl_crystal_face_index_h
_exptl_crystal_face_index_k
_exptl_crystal_face_index_l
_exptl_crystal_face_perp_dist
_exptl_oxdiff_crystal_face_indexfrac_h
_exptl_oxdiff_crystal_face_indexfrac_k
_exptl_oxdiff_crystal_face_indexfrac_l
_exptl_oxdiff_crystal_face_x
_exptl_oxdiff_crystal_face_y
_exptl_oxdiff_crystal_face_z
-6 -3 1 0.0638 -6.0001 -2.9996 1.0016 0.2277 -0.4103 -0.9718
4 5 10 0.0748 4.0002 4.9998 9.9985 0.2576 -0.3275 0.9247
-5 -4 -4 0.0742 -5.0001 -3.9997 -3.9984 0.0138 -0.0634 -0.9364
-1 -13 -1 0.0068 -1.0000 -13.0001 -0.9997 0.8217 0.5317 -0.2905
2 -2 -12 0.0969 1.9999 -2.0002 -12.0000 -0.5429 0.7818 0.0234
0 4 14 0.0917 0.0001 4.0001 13.9994 0.5331 -0.7916 0.3639
0 -4 -14 0.0917 -0.0001 -4.0001 -13.9994 -0.5331 0.7916 -0.3639
6 3 -2 0.0990 6.0001 2.9996 -2.0016 -0.2852 0.4543 0.9481
1 13 1 0.0068 1.0000 13.0001 0.9997 -0.8217 -0.5317 0.2905

loop_
_geom_angle_atom_site_label_1
_geom_angle_atom_site_label_2
_geom_angle_atom_site_label_3
_geom_angle
C16C O17C C7C 107.4(2)
C7 O17 C16 104.8(3)
C7C O14C C15C 106.3(2)
C20C O19C C18C 111.7(3)
C20 O19 C18 116.6(3)
C23 N26 C31 115.6(3)
C27 N26 C23 116.7(3)
C27 N26 C31 112.8(3)
N10C N9C C8C 121.7(3)
C13C N9C N10C 109.0(3)
C13C N9C C8C 129.3(3)
C7 O14 C15 107.1(3)
C42A N38 C35 125.8(10)
C39 N38 C35 125.7(3)
C39 N38 C42A 108.4(10)
C42B N38 C35 126.0(10)
C42B N38 C42A 16.2(10)
C42B N38 C39 106.3(10)
C32 N29 C30 118.6(3)
C32 N29 C28 117.2(3)
C28 N29 C30 114.1(3)
C32C N29C C30C 116.5(2)
C32C N29C C28C 116.8(3)
C30C N29C C28C 110.5(3)
C11C N10C N9C 102.3(3)
N10 N9 C8 121.7(3)
C13 N9 N10 109.3(3)
C13 N9 C8 129.0(4)
C42C N38C C35C 126.8(10)
C42C N38C C39C 107.1(10)
C42C N38C C42D 15.9(10)
C39C N38C C35C 125.9(3)
C39C N38C C42D 108.0(10)
C42D N38C C35C 125.0(10)
C3C C4C H 120.8
C5C C4C H 120.8
C5C C4C C3C 118.4(3)
C22 C23 N26 123.1(3)
C24 C23 N26 119.5(3)
C24 C23 C22 117.3(3)
C1C C6C C5C 117.0(3)
C1C C6C C7C 124.1(3)
C5C C6C C7C 118.8(2)
C4C C3C Cl2C 119.2(3)
C2C C3C Cl2C 119.3(2)
C2C C3C C4C 121.5(3)
C23C N26C C31C 115.8(3)
C23C N26C C27C 117.1(3)
C27C N26C C31C 110.5(3)
C34 C35 N38 119.8(3)
C36 C35 N38 120.6(3)
C36 C35 C34 119.6(3)
C3C C2C HA 120.6
C3C C2C C1C 118.8(3)
C1C C2C HA 120.6
C36C C35C N38C 121.0(3)
C34C C35C N38C 119.7(3)
C34C C35C C36C 119.3(3)
N9C C8C H8CA 108.9
N9C C8C H8CB 108.9
N9C C8C C7C 113.2(2)
H8CA C8C H8CB 107.7
C7C C8C H8CA 108.9
C7C C8C H8CB 108.9
C11 N10 N9 101.8(3)
C6C C1C Cl1C 122.3(2)
C6C C1C C2C 122.0(3)
C2C C1C Cl1C 115.7(2)
O17 C7 C6 112.7(3)
O17 C7 C8 108.7(3)
O14 C7 O17 106.4(3)
O14 C7 C6 110.1(3)
O14 C7 C8 108.9(3)
C8 C7 C6 109.9(3)
C4C C5C C6C 122.2(3)
C4C C5C HB 118.9
C6C C5C HB 118.9
C5 C6 C7 119.3(3)
C1 C6 C7 123.5(3)
C1 C6 C5 117.2(3)
C11 N12 C13 101.9(4)
N29 C30 H30A 108.9
N29 C30 H30B 108.9
N29 C30 C31 113.5(3)
H30A C30 H30B 107.7
C31 C30 H30A 108.9
C31 C30 H30B 108.9
C33 C32 N29 120.6(3)
C37 C32 N29 122.6(3)
C37 C32 C33 116.6(3)
N38 C42A H42A 125.3
N41A C42A N38 109.5(17)
N41A C42A H42A 125.3
C39 N40A C44A 126.0(14)
N41A N40A C39 111.6(14)
N41A N40A C44A 122.2(13)
O43A C39 N38 133.4(10)
O43A C39 N40A 124.1(13)
O43A C39 N40B 121.3(12)
N38 C39 N40A 102.4(8)
N40B C39 N38 102.9(10)
N40B C39 N40A 17.4(8)
O43B C39 O43A 17.7(9)
O43B C39 N38 122.8(9)
O43B C39 N40A 131.8(14)
O43B C39 N40B 134.3(13)
C35 C34 H34 119.7
C35 C34 C33 120.5(3)
C33 C34 H34 119.7
C13C N12C C11C 101.9(3)
N9 C8 C7 112.0(3)
N9 C8 HC 109.2
N9 C8 HD 109.2
C7 C8 HC 109.2
C7 C8 HD 109.2
HC C8 HD 107.9
O19 C20 C25 124.8(3)
C21 C20 O19 116.2(3)
C21 C20 C25 119.0(3)
C42A N41A N40A 107.6(15)
C5 C4 HE 120.5
C3 C4 HE 120.5
C3 C4 C5 119.0(4)
O19C C20C C25C 121.2(3)
C21C C20C O19C 118.6(3)
C21C C20C C25C 120.0(3)
C37C C32C N29C 119.6(3)
C33C C32C N29C 122.9(3)
C33C C32C C37C 117.4(3)
N29 C28 H28A 108.8
N29 C28 H28B 108.8
N29 C28 C27 113.9(3)
H28A C28 H28B 107.7
C27 C28 H28A 108.8
C27 C28 H28B 108.8
N26 C31 C30 114.4(3)
N26 C31 H31A 108.7
N26 C31 H31B 108.7
C30 C31 H31A 108.7
C30 C31 H31B 108.7
H31A C31 H31B 107.6
C35C C36C HF 120.1
C37C C36C C35C 119.9(3)
C37C C36C HF 120.1
C35C C34C HG 119.7
C35C C34C C33C 120.6(3)
C33C C34C HG 119.7
C24C C23C N26C 120.0(3)
C22C C23C N26C 121.8(3)
C22C C23C C24C 117.7(3)
C32 C33 H33 119.2
C34 C33 C32 121.5(3)
C34 C33 H33 119.2
N9C C13C H13C 124.4
N12C C13C N9C 111.1(4)
N12C C13C H13C 124.4
C6 C5 HH 119.1
C4 C5 C6 121.7(4)
C4 C5 HH 119.2
O17C C7C C6C 113.0(2)
O17C C7C C8C 108.6(2)
O14C C7C O17C 105.8(2)
O14C C7C C6C 110.7(2)
O14C C7C C8C 109.9(2)
C8C C7C C6C 108.7(2)
C23C C24C H24C 119.0
C25C C24C C23C 121.9(3)
C25C C24C H24C 119.0
O14C C15C HI 109.9
O14C C15C C18C 109.7(2)
O14C C15C C16C 105.2(3)
C18C C15C HI 109.9
C16C C15C HI 109.9
C16C C15C C18C 112.2(3)
C6 C1 Cl1 123.4(3)
C6 C1 C2 121.7(4)
C2 C1 Cl1 114.9(3)
C4 C3 Cl2 120.1(3)
C2 C3 Cl2 118.7(3)
C2 C3 C4 121.2(3)
N9 C13 HJ 124.7
N12 C13 N9 110.5(4)
N12 C13 HJ 124.7
O19C C18C C15C 108.3(3)
O19C C18C H18A 110.0
O19C C18C H18B 110.0
C15C C18C H18A 110.0
C15C C18C H18B 110.0
H18A C18C H18B 108.4
N10C C11C N12C 115.7(4)
N10C C11C H11C 122.2
N12C C11C H11C 122.2
C1 C2 HK 120.4
C3 C2 C1 119.1(4)
C3 C2 HK 120.4
C35 C36 H36 120.1
C35 C36 C37 119.8(3)
C37 C36 H36 120.1
C32 C37 H37 119.1
C36 C37 C32 121.9(3)
C36 C37 H37 119.1
C32C C37C HL 119.1
C36C C37C C32C 121.8(3)
C36C C37C HL 119.1
O19 C18 HM 110.0
O19 C18 HN 110.0
O19 C18 C15 108.4(3)
HM C18 HN 108.4
C15 C18 HM 110.0
C15 C18 HN 110.0
N38C C42C HO 123.2
N41C C42C N38C 113.5(18)
N41C C42C HO 123.2
C42C N41C N40C 103.5(14)
N26 C27 C28 113.4(3)
N26 C27 H27 108.9
N26 C27 HP 108.9
C28 C27 H27 108.9
C28 C27 HP 108.9
H27 C27 HP 107.7
O17 C16 HQ 111.2
O17 C16 HR 111.2
O17 C16 C15 102.6(3)
HQ C16 HR 109.2
C15 C16 HQ 111.2
C15 C16 HR 111.2
N26C C31C H31C 109.4
N26C C31C H31D 109.4
N26C C31C C30C 111.2(3)
H31C C31C H31D 108.0
C30C C31C H31C 109.4
C30C C31C H31D 109.4
C23 C22 HS 119.2
C21 C22 C23 121.7(3)
C21 C22 HS 119.2
O17C C16C C15C 101.7(3)
O17C C16C HT 111.4
O17C C16C HU 111.4
C15C C16C HT 111.4
C15C C16C HU 111.4
HT C16C HU 109.3
C20 C21 C22 120.2(3)
C20 C21 HV 119.9
C22 C21 HV 119.9
C20C C25C H25C 120.4
C24C C25C C20C 119.1(3)
C24C C25C H25C 120.4
C32C C33C C34C 121.0(3)
C32C C33C HW 119.5
C34C C33C HW 119.5
N29C C30C C31C 111.0(3)
N29C C30C HX 109.4
N29C C30C HY 109.4
C31C C30C HX 109.4
C31C C30C HY 109.4
HX C30C HY 108.0
C23 C24 H24 119.3
C23 C24 C25 121.4(4)
C25 C24 H24 119.3
N26C C27C H27A 109.6
N26C C27C H27B 109.6
N26C C27C C28C 110.2(3)
H27A C27C H27B 108.1
C28C C27C H27A 109.6
C28C C27C H27B 109.6
C20 C25 HZ 119.8
C24 C25 C20 120.4(4)
C24 C25 HZ 119.8
O14 C15 C18 110.4(3)
O14 C15 C16 104.2(3)
O14 C15 H0AA 110.2
C18 C15 H0AA 110.2
C16 C15 C18 111.6(3)
C16 C15 H0AA 110.2
N10 C11 N12 116.5(4)
N10 C11 H1AA 121.8
N12 C11 H1AA 121.8
C20C C21C H21C 120.0
C20C C21C C22C 120.0(3)
C22C C21C H21C 120.0
O43C C39C N38C 126.5(12)
O43C C39C N40C 133.5(13)
O43C C39C N40D 124.5(12)
N40C C39C N38C 100.0(6)
N40D C39C N38C 104.3(6)
N40D C39C N40C 22.7(4)
O43D C39C N38C 130.2(13)
O43D C39C O43C 19.5(15)
O43D C39C N40C 125.3(13)
O43D C39C N40D 125.5(14)
C23C C22C H22C 119.4
C21C C22C C23C 121.1(3)
C21C C22C H22C 119.4
N29C C28C C27C 110.3(3)
N29C C28C H28C 109.6
N29C C28C H2AA 109.6
C27C C28C H28C 109.6
C27C C28C H2AA 109.6
H28C C28C H2AA 108.1
N41C N40C C39C 115.0(10)
N41C N40C C44C 119.7(10)
C39C N40C C44C 124.7(9)
H3AA C46D H4AA 109.5
H3AA C46D H5AA 109.5
H4AA C46D H5AA 109.5
C44D C46D H3AA 109.5
C44D C46D H4AA 109.5
C44D C46D H5AA 109.5
H6AA C45D H7AA 108.7
C44D C45D H6AA 110.6
C44D C45D H7AA 110.6
C44D C45D C47D 105.9(11)
C47D C45D H6AA 110.6
C47D C45D H7AA 110.6
C46D C44D C45D 110(2)
C46D C44D H8AA 107.4
C45D C44D H8AA 107.4
N40D C44D C46D 111(3)
N40D C44D C45D 112.8(7)
N40D C44D H8AA 107.4
N40C C44C H9AA 111.2
N40C C44C C45C 110.1(8)
N40C C44C C47C 109.2(12)
C45C C44C H9AA 111.2
C45C C44C C47C 103.6(11)
C47C C44C H9AA 111.2
C44C C45C H0BA 109.2
C44C C45C H1BA 109.2
C44C C45C C46C 112(3)
H0BA C45C H1BA 107.9
C46C C45C H0BA 109.2
C46C C45C H1BA 109.2
N40A C44A C47A 108.3(17)
N40A C44A H44A 107.6
N40A C44A C45A 107.8(8)
C47A C44A H44A 107.6
C47A C44A C45A 117.4(12)
C45A C44A H44A 107.6
C46A C45A C44A 116(3)
C46A C45A H45A 108.2
C46A C45A H8BA 108.2
C44A C45A H45A 108.2
C44A C45A H8BA 108.2
H45A C45A H8BA 107.4
C45B C44B H44B 109.9
C45B C44B C46B 97(3)
C45B C44B N40B 121.7(12)
C46B C44B H44B 109.9
N40B C44B H44B 109.9
N40B C44B C46B 108(3)
C44B C45B H9BA 111.9
C44B C45B H0CA 111.9
C44B C45B C47B 99.2(19)
H9BA C45B H0CA 109.6
C47B C45B H9BA 111.9
C47B C45B H0CA 111.9
C45D C47D H1CA 109.5
C45D C47D H2CA 109.5
C45D C47D H3CA 109.5
H1CA C47D H2CA 109.5
H1CA C47D H3CA 109.5
H2CA C47D H3CA 109.5
C45B C47B H4CA 109.5
C45B C47B H5CA 109.5
C45B C47B H6CA 109.5
H4CA C47B H5CA 109.5
H4CA C47B H6CA 109.5
H5CA C47B H6CA 109.5
C44B C46B H46D 109.5
C44B C46B H46E 109.5
C44B C46B H46F 109.5
H46D C46B H46E 109.5
H46D C46B H46F 109.5
H46E C46B H46F 109.5
C39C N40D C44D 127.9(9)
C39C N40D N41D 110.7(9)
N41D N40D C44D 121.4(9)
C42D N41D N40D 106.1(13)
C39 N40B C44B 129.0(16)
C39 N40B N41B 114.1(16)
N41B N40B C44B 116.7(14)
C42B N41B N40B 101.4(16)
N38 C42B H42B 122.5
N41B C42B N38 115.0(19)
N41B C42B H42B 122.5
N38C C42D H1DA 124.9
N41D C42D N38C 110.3(17)
N41D C42D H1DA 124.9

loop_
_geom_bond_atom_site_label_1
_geom_bond_atom_site_label_2
_geom_bond_distance
Cl2C C3C 1.740(3)
Cl1C C1C 1.730(3)
Cl2 C3 1.737(3)
Cl1 C1 1.750(4)
O17C C7C 1.411(4)
O17C C16C 1.401(4)
O17 C7 1.420(4)
O17 C16 1.424(5)
O14C C7C 1.402(4)
O14C C15C 1.476(4)
O19C C20C 1.396(4)
O19C C18C 1.440(4)
O19 C20 1.377(4)
O19 C18 1.424(5)
O43A C39 1.236(10)
N26 C23 1.424(4)
N26 C31 1.429(5)
N26 C27 1.420(4)
N9C N10C 1.347(4)
N9C C8C 1.452(4)
N9C C13C 1.333(5)
O14 C7 1.403(4)
O14 C15 1.468(5)
N38 C35 1.435(4)
N38 C42A 1.40(2)
N38 C39 1.395(4)
N38 C42B 1.37(2)
N29 C30 1.433(4)
N29 C32 1.408(4)
N29 C28 1.429(4)
N29C C32C 1.420(4)
N29C C30C 1.454(4)
N29C C28C 1.457(4)
N10C C11C 1.308(5)
N9 N10 1.351(5)
N9 C8 1.452(4)
N9 C13 1.331(5)
N38C C35C 1.433(4)
N38C C42C 1.37(2)
N38C C39C 1.404(4)
N38C C42D 1.41(2)
C4C H 0.9300
C4C C3C 1.386(5)
C4C C5C 1.384(4)
C23 C22 1.390(5)
C23 C24 1.376(5)
C6C C1C 1.388(4)
C6C C5C 1.397(4)
C6C C7C 1.537(4)
C3C C2C 1.372(5)
N26C C23C 1.414(4)
N26C C31C 1.455(4)
N26C C27C 1.449(4)
C35 C34 1.371(5)
C35 C36 1.370(5)
C2C HA 0.9300
C2C C1C 1.394(4)
C35C C36C 1.388(5)
C35C C34C 1.376(5)
O43C C39C 1.228(11)
C8C H8CA 0.9700
C8C H8CB 0.9700
C8C C7C 1.528(4)
N10 C11 1.314(5)
C7 C6 1.532(4)
C7 C8 1.525(4)
C5C HB 0.9300
C6 C5 1.393(5)
C6 C1 1.383(5)
N12 C13 1.328(6)
N12 C11 1.324(6)
C30 H30A 0.9700
C30 H30B 0.9700
C30 C31 1.492(4)
C32 C33 1.392(5)
C32 C37 1.390(5)
C42A H42A 0.9300
C42A N41A 1.30(3)
N40A C39 1.401(15)
N40A N41A 1.35(2)
N40A C44A 1.43(2)
C39 N40B 1.323(19)
C39 O43B 1.235(10)
C34 H34 0.9300
C34 C33 1.375(4)
N12C C13C 1.311(5)
N12C C11C 1.343(6)
C8 HC 0.9700
C8 HD 0.9700
C20 C21 1.361(5)
C20 C25 1.392(5)
C4 HE 0.9300
C4 C5 1.389(5)
C4 C3 1.374(6)
C20C C25C 1.407(5)
C20C C21C 1.372(5)
C32C C37C 1.395(4)
C32C C33C 1.389(5)
C28 H28A 0.9700
C28 H28B 0.9700
C28 C27 1.493(4)
C31 H31A 0.9700
C31 H31B 0.9700
C36C HF 0.9300
C36C C37C 1.379(4)
C34C HG 0.9300
C34C C33C 1.390(4)
C23C C24C 1.396(4)
C23C C22C 1.394(5)
C33 H33 0.9300
C13C H13C 0.9300
C5 HH 0.9300
C24C H24C 0.9300
C24C C25C 1.378(4)
C15C HI 0.9800
C15C C18C 1.510(4)
C15C C16C 1.500(5)
C1 C2 1.396(5)
C3 C2 1.365(6)
C13 HJ 0.9300
C18C H18A 0.9700
C18C H18B 0.9700
C11C H11C 0.9300
C2 HK 0.9300
C36 H36 0.9300
C36 C37 1.385(5)
C37 H37 0.9300
C37C HL 0.9300
C18 HM 0.9700
C18 HN 0.9700
C18 C15 1.509(4)
C42C HO 0.9300
C42C N41C 1.27(3)
N41C N40C 1.337(19)
C27 H27 0.9700
C27 HP 0.9700
C16 HQ 0.9700
C16 HR 0.9700
C16 C15 1.489(6)
C31C H31C 0.9700
C31C H31D 0.9700
C31C C30C 1.510(4)
C22 HS 0.9300
C22 C21 1.388(5)
C16C HT 0.9700
C16C HU 0.9700
C21 HV 0.9300
C25C H25C 0.9300
C33C HW 0.9300
C30C HX 0.9700
C30C HY 0.9700
C24 H24 0.9300
C24 C25 1.382(5)
C27C H27A 0.9700
C27C H27B 0.9700
C27C C28C 1.511(5)
C25 HZ 0.9300
C15 H0AA 0.9800
C11 H1AA 0.9300
C21C H21C 0.9300
C21C C22C 1.394(5)
C39C N40C 1.381(11)
C39C N40D 1.375(11)
C39C O43D 1.224(11)
C22C H22C 0.9300
C28C H28C 0.9700
C28C H2AA 0.9700
N40C C44C 1.493(13)
C46D H3AA 0.9600
C46D H4AA 0.9600
C46D H5AA 0.9600
C46D C44D 1.50(7)
C45D H6AA 0.9700
C45D H7AA 0.9700
C45D C44D 1.499(9)
C45D C47D 1.62(2)
C44D H8AA 0.9800
C44D N40D 1.434(13)
C44C H9AA 0.9800
C44C C45C 1.495(11)
C44C C47C 1.552(17)
C45C H0BA 0.9700
C45C H1BA 0.9700
C45C C46C 1.50(6)
C47C H2BA 0.9600
C47C H3BA 0.9600
C47C H4BA 0.9600
C47A H5BA 0.9600
C47A H6BA 0.9600
C47A H7BA 0.9600
C47A C44A 1.58(4)
C46A H46A 0.9600
C46A H46B 0.9600
C46A H46C 0.9600
C46A C45A 1.53(8)
C44A H44A 0.9800
C44A C45A 1.578(10)
C45A H45A 0.9700
C45A H8BA 0.9700
C44B H44B 0.9800
C44B C45B 1.327(16)
C44B C46B 1.67(8)
C44B N40B 1.48(2)
C45B H9BA 0.9700
C45B H0CA 0.9700
C45B C47B 1.46(4)
C47D H1CA 0.9600
C47D H2CA 0.9600
C47D H3CA 0.9600
C47B H4CA 0.9600
C47B H5CA 0.9600
C47B H6CA 0.9600
C46B H46D 0.9600
C46B H46E 0.9600
C46B H46F 0.9600
C46C H7CA 0.9600
C46C H9CA 0.9600
C46C H0DA 0.9600
N40D N41D 1.417(18)
N41D C42D 1.31(3)
N40B N41B 1.42(3)
N41B C42B 1.26(3)
C42B H42B 0.9300
C42D H1DA 0.9300

loop_
_geom_torsion_atom_site_label_1
_geom_torsion_atom_site_label_2
_geom_torsion_atom_site_label_3
_geom_torsion_atom_site_label_4
_geom_torsion
Cl2C C3C C2C C1C -178.7(2)
Cl2 C3 C2 C1 179.4(3)
Cl1 C1 C2 C3 176.0(3)
O17 C7 C6 C5 -143.1(3)
O17 C7 C6 C1 38.6(4)
O17 C7 C8 N9 54.5(4)
O17 C16 C15 O14 -27.4(3)
O17 C16 C15 C18 91.7(4)
O14C C15C C18C O19C 63.1(4)
O14C C15C C16C O17C 23.5(3)
O19C C20C C25C C24C -173.2(3)
O19C C20C C21C C22C 175.7(4)
O19 C20 C21 C22 -179.0(4)
O19 C20 C25 C24 179.2(4)
O19 C18 C15 O14 -59.2(4)
O19 C18 C15 C16 -174.6(3)
O43A C39 N40B C44B -6(2)
O43A C39 N40B N41B 168.9(14)
N26 C23 C22 C21 177.5(4)
N26 C23 C24 C25 -177.3(4)
N9C N10C C11C N12C 0.0(5)
N9C C8C C7C O17C -50.4(3)
N9C C8C C7C O14C 65.0(3)
N9C C8C C7C C6C -173.7(2)
O14 C7 C6 C5 -24.5(4)
O14 C7 C6 C1 157.3(3)
O14 C7 C8 N9 -61.0(4)
N38 C35 C34 C33 179.2(3)
N38 C35 C36 C37 -178.6(4)
N38 C42A N41A N40A -6.8(13)
N38 C39 N40B C44B -170.6(12)
N38 C39 N40B N41B 4.4(10)
N29 C30 C31 N26 46.7(5)
N29 C32 C33 C34 178.2(3)
N29 C32 C37 C36 -177.5(4)
N29 C28 C27 N26 -49.1(5)
N29C C32C C37C C36C 175.0(3)
N29C C32C C33C C34C -175.6(3)
N10C N9C C8C C7C -88.6(3)
N10C N9C C13C N12C 0.0(5)
N9 N10 C11 N12 0.7(5)
N38C C35C C36C C37C 179.6(3)
N38C C35C C34C C33C 179.6(3)
N38C C42C N41C N40C 7.2(12)
N38C C39C N40C N41C 8.6(8)
N38C C39C N40C C44C 179.7(8)
N38C C39C N40D C44D 173.5(8)
N38C C39C N40D N41D -6.3(8)
C4C C3C C2C C1C 2.0(5)
C23 N26 C31 C30 172.7(3)
C23 N26 C27 C28 -172.5(3)
C23 C22 C21 C20 -0.7(7)
C23 C24 C25 C20 0.1(8)
C3C C4C C5C C6C 0.3(5)
C3C C2C C1C Cl1C -177.5(2)
C3C C2C C1C C6C 0.9(5)
N26C C23C C24C C25C 175.3(3)
N26C C23C C22C C21C -172.7(4)
N26C C31C C30C N29C -55.4(4)
N26C C27C C28C N29C 58.9(5)
C35 N38 C42A N41A -177.0(7)
C35 N38 C39 O43A 1.8(13)
C35 N38 C39 N40A -178.7(6)
C35 N38 C39 N40B 163.5(6)
C35 N38 C39 O43B -16.2(12)
C35 N38 C42B N41B -167.6(8)
C35 C34 C33 C32 -0.4(6)
C35 C36 C37 C32 -0.9(7)
C35C N38C C42C N41C -176.9(7)
C35C N38C C39C O43C -9.9(12)
C35C N38C C39C N40C 171.1(5)
C35C N38C C39C N40D -166.1(5)
C35C N38C C39C O43D 14.6(13)
C35C N38C C42D N41D 171.2(7)
C35C C36C C37C C32C 0.8(5)
C35C C34C C33C C32C 0.7(6)
O43C C39C N40C N41C -170.2(13)
O43C C39C N40C C44C 0.8(17)
O43C C39C N40D C44D 16.7(16)
O43C C39C N40D N41D -163.1(11)
C8C N9C N10C C11C 178.8(3)
C8C N9C C13C N12C -178.7(3)
N10 N9 C8 C7 91.1(4)
N10 N9 C13 N12 -0.3(5)
C1C C6C C5C C4C 2.4(5)
C1C C6C C7C O17C -41.4(4)
C1C C6C C7C O14C -159.9(3)
C1C C6C C7C C8C 79.2(3)
C7 O17 C16 C15 38.5(3)
C7 O14 C15 C18 -113.4(3)
C7 O14 C15 C16 6.5(4)
C7 C6 C5 C4 -179.6(3)
C7 C6 C1 Cl1 3.7(5)
C7 C6 C1 C2 -179.8(3)
C5C C4C C3C Cl2C 178.1(3)
C5C C4C C3C C2C -2.6(5)
C5C C6C C1C Cl1C 175.3(2)
C5C C6C C1C C2C -3.0(5)
C5C C6C C7C O17C 141.7(3)
C5C C6C C7C O14C 23.2(4)
C5C C6C C7C C8C -97.7(3)
C6 C7 C8 N9 178.3(3)
C6 C1 C2 C3 -0.9(6)
C30 N29 C32 C33 -179.2(4)
C30 N29 C32 C37 -3.1(6)
C30 N29 C28 C27 46.5(5)
C32 N29 C30 C31 170.5(3)
C32 N29 C28 C27 -168.5(3)
C42A N38 C35 C34 47.0(8)
C42A N38 C35 C36 -132.0(7)
C42A N38 C39 O43A -179.4(13)
C42A N38 C39 N40A 0.0(8)
C42A N38 C39 N40B -17.8(8)
C42A N38 C39 O43B 162.5(13)
C42A N38 C42B N41B 97(7)
N40A C39 N40B C44B 99(6)
N40A C39 N40B N41B -86(6)
N40A C44A C45A C46A -63(4)
C39 N38 C35 C34 -134.5(4)
C39 N38 C35 C36 46.5(5)
C39 N38 C42A N41A 4.3(11)
C39 N38 C42B N41B -3.1(12)
C39 N40A N41A C42A 7.1(13)
C39 N40A C44A C47A -118.0(17)
C39 N40A C44A C45A 114.0(11)
C39 N40B N41B C42B -6.2(13)
C34 C35 C36 C37 2.4(6)
C8 N9 N10 C11 -176.9(3)
C8 N9 C13 N12 176.1(4)
C8 C7 C6 C5 95.5(4)
C8 C7 C6 C1 -82.8(4)
C20 O19 C18 C15 173.4(3)
N41A N40A C39 O43A 175.3(12)
N41A N40A C39 N38 -4.2(10)
N41A N40A C39 N40B 89(6)
N41A N40A C39 O43B -164.4(11)
N41A N40A C44A C47A 67.6(18)
N41A N40A C44A C45A -60.5(12)
C4 C3 C2 C1 -1.1(6)
C20C O19C C18C C15C -171.9(3)
C20C C21C C22C C23C -0.7(7)
C32C N29C C30C C31C -167.5(3)
C32C N29C C28C C27C 165.9(3)
C28 N29 C30 C31 -45.1(5)
C28 N29 C32 C33 37.4(5)
C28 N29 C32 C37 -146.5(4)
C31 N26 C23 C22 118.3(4)
C31 N26 C23 C24 -64.8(5)
C31 N26 C27 C28 50.0(5)
C36C C35C C34C C33C -0.7(6)
C34C C35C C36C C37C 0.0(5)
C23C N26C C31C C30C -167.5(3)
C23C N26C C27C C28C 166.5(3)
C23C C24C C25C C20C -4.1(6)
C33 C32 C37 C36 -1.2(6)
C13C N9C N10C C11C 0.0(4)
C13C N9C C8C C7C 90.0(4)
C13C N12C C11C N10C 0.0(5)
C5 C6 C1 Cl1 -174.6(3)
C5 C6 C1 C2 1.9(5)
C5 C4 C3 Cl2 -178.7(3)
C5 C4 C3 C2 1.8(6)
C7C O17C C16C C15C -36.3(3)
C7C O14C C15C C18C 118.0(3)
C7C O14C C15C C16C -2.9(3)
C7C C6C C1C Cl1C -1.7(4)
C7C C6C C1C C2C -179.9(3)
C7C C6C C5C C4C 179.5(3)
C24C C23C C22C C21C -0.7(6)
C15C O14C C7C O17C -19.1(3)
C15C O14C C7C C6C 103.7(3)
C15C O14C C7C C8C -136.2(2)
C1 C6 C5 C4 -1.2(5)
C3 C4 C5 C6 -0.6(6)
C13 N9 N10 C11 -0.2(4)
C13 N9 C8 C7 -84.9(5)
C13 N12 C11 N10 -0.8(6)
C18C O19C C20C C25C -80.9(4)
C18C O19C C20C C21C 103.3(4)
C18C C15C C16C O17C -95.8(3)
C11C N12C C13C N9C 0.0(5)
C36 C35 C34 C33 -1.8(6)
C37 C32 C33 C34 1.8(6)
C37C C32C C33C C34C 0.1(6)
C18 O19 C20 C21 -173.4(4)
C18 O19 C20 C25 7.2(6)
C42C N38C C35C C36C 154.5(7)
C42C N38C C35C C34C -25.9(8)
C42C N38C C39C O43C 175.3(12)
C42C N38C C39C N40C -3.7(8)
C42C N38C C39C N40D 19.0(8)
C42C N38C C39C O43D -160.3(13)
C42C N38C C42D N41D -87(7)
C42C N41C N40C C39C -10.1(11)
C42C N41C N40C C44C 178.3(9)
N41C N40C C44C C45C 59.6(11)
N41C N40C C44C C47C -53.5(14)
C27 N26 C23 C22 -18.0(6)
C27 N26 C23 C24 158.9(4)
C27 N26 C31 C30 -49.3(5)
C16 O17 C7 O14 -35.5(3)
C16 O17 C7 C6 85.2(3)
C16 O17 C7 C8 -152.7(3)
C31C N26C C23C C24C 55.5(4)
C31C N26C C23C C22C -132.7(4)
C31C N26C C27C C28C -57.9(4)
C22 C23 C24 C25 -0.3(7)
C16C O17C C7C O14C 36.1(3)
C16C O17C C7C C6C -85.2(3)
C16C O17C C7C C8C 154.1(2)
C16C C15C C18C O19C 179.6(3)
C21 C20 C25 C24 -0.2(7)
C25C C20C C21C C22C -0.2(7)
C33C C32C C37C C36C -0.8(5)
C30C N29C C32C C37C 53.8(4)
C30C N29C C32C C33C -130.6(4)
C30C N29C C28C C27C -57.8(4)
C24 C23 C22 C21 0.6(6)
C27C N26C C23C C24C -171.3(3)
C27C N26C C23C C22C 0.5(5)
C27C N26C C31C C30C 56.3(4)
C25 C20 C21 C22 0.5(7)
C15 O14 C7 O17 17.2(3)
C15 O14 C7 C6 -105.2(3)
C15 O14 C7 C8 134.3(3)
C11 N12 C13 N9 0.6(5)
C21C C20C C25C C24C 2.6(6)
C39C N38C C35C C36C -19.4(5)
C39C N38C C35C C34C 160.3(4)
C39C N38C C42C N41C -2.2(11)
C39C N38C C42D N41D 2.6(12)
C39C N40C C44C C45C -111.1(9)
C39C N40C C44C C47C 135.8(12)
C39C N40D N41D C42D 8.1(11)
C22C C23C C24C C25C 3.2(6)
C28C N29C C32C C37C -172.5(3)
C28C N29C C32C C33C 3.1(5)
C28C N29C C30C C31C 56.0(4)
N40C C39C N40D C44D -105(3)
N40C C39C N40D N41D 75(2)
N40C C44C C45C C46C 61(3)
C46D C44D N40D C39C -104(3)
C46D C44D N40D N41D 76(3)
C45D C44D N40D C39C 131.8(8)
C45D C44D N40D N41D -48.4(12)
C44D N40D N41D C42D -171.8(9)
C47C C44C C45C C46C 177(3)
C47A C44A C45A C46A 175(4)
C44A N40A C39 O43A 0.4(16)
C44A N40A C39 N38 -179.1(9)
C44A N40A C39 N40B -86(6)
C44A N40A C39 O43B 20.7(17)
C44A N40A N41A C42A -177.8(10)
C44B N40B N41B C42B 169.4(11)
C45B C44B N40B C39 -144.1(13)
C45B C44B N40B N41B 41.1(19)
C47D C45D C44D C46D 173(3)
C47D C45D C44D N40D -62.3(13)
C46B C44B C45B C47B 179(3)
C46B C44B N40B C39 106(3)
C46B C44B N40B N41B -69(3)
N40D C39C N40C N41C -95(3)
N40D C39C N40C C44C 76(2)
N40D N41D C42D N38C -6.3(12)
O43D C39C N40C N41C 166.8(14)
O43D C39C N40C C44C -22.2(17)
O43D C39C N40D C44D -7.1(15)
O43D C39C N40D N41D 173.0(12)
N40B C44B C45B C47B 64(2)
N40B N41B C42B N38 5.4(14)
O43B C39 N40B C44B 9(2)
O43B C39 N40B N41B -175.9(15)
C42B N38 C35 C34 27.0(8)
C42B N38 C35 C36 -152.0(8)
C42B N38 C42A N41A -81(6)
C42B N38 C39 O43A -162.6(13)
C42B N38 C39 N40A 16.8(8)
C42B N38 C39 N40B -1.0(8)
C42B N38 C39 O43B 179.3(13)
C42D N38C C35C C36C 174.0(8)
C42D N38C C35C C34C -6.3(9)
C42D N38C C42C N41C 94(7)
C42D N38C C39C O43C 158.6(12)
C42D N38C C39C N40C -20.4(8)
C42D N38C C39C N40D 2.4(8)
C42D N38C C39C O43D -176.9(13)
